data_7060053
loop_
_publ_author_name
'Zhang, Xue-Mei'
'Duan, Yao-Yao'
'Gao, Hong-Ling'
'Cui, Jian-Zhong'

_publ_section_title
;
 Solvent-induced single-molecule magnet behavior and near-infrared
 luminescence properties of rare earth complexes
;
_journal_issue 44
_journal_name_full 'New Journal of Chemistry'
_journal_page_first 19135
_journal_page_last 19143
_journal_paper_doi 10.1039/D0NJ03837G
_journal_volume 44
_journal_year 2020
_chemical_formula_moiety 'C19 H20 Dy N3 O6, C3 H8 O'
_chemical_formula_sum 'C22 H28 Dy N3 O7'
_chemical_formula_weight 608.97
_space_group_crystal_system monoclinic
_space_group_IT_number 14
_space_group_name_Hall '-P 2yn'
_space_group_name_H-M_alt 'P 1 21/n 1'
_atom_sites_solution_hydrogens mixed
_atom_sites_solution_primary direct
_audit_creation_date 2020-09-21
_audit_creation_method
;
Olex2 1.3
(compiled 2020.07.31 svn.rc2a77460 for OlexSys, GUI svn.r6145)
;
_audit_update_record
;
2020-10-06 deposited with the CCDC.	2020-10-09 downloaded from the CCDC.
;
_cell_angle_alpha 90
_cell_angle_beta 109.92(3)
_cell_angle_gamma 90
_cell_formula_units_Z 4
_cell_length_a 11.311(2)
_cell_length_b 14.748(3)
_cell_length_c 15.539(3)
_cell_measurement_reflns_used 6627
_cell_measurement_temperature 113(2)
_cell_measurement_theta_max 28.1199
_cell_measurement_theta_min 2.3612
_cell_volume 2437.0(9)
_computing_cell_refinement crystalclear
_computing_data_collection crystalclear
_computing_data_reduction crystalclear
_computing_molecular_graphics 'Olex2 1.3 (Dolomanov et al., 2009)'
_computing_publication_material 'Olex2 1.3 (Dolomanov et al., 2009)'
_computing_structure_refinement 'SHELXL 2018/3 (Sheldrick, 2015)'
_computing_structure_solution 'SHELXS  (Sheldrick, 2008)'
_diffrn_ambient_temperature 113.15
_diffrn_measured_fraction_theta_full 0.998
_diffrn_measured_fraction_theta_max 0.998
_diffrn_measurement_device_type 'Rigaku Saturn 70 CCD'
_diffrn_measurement_method '\w scans'
_diffrn_radiation_monochromator confocal
_diffrn_radiation_type MoK\a
_diffrn_radiation_wavelength 0.71073
_diffrn_reflns_av_R_equivalents 0.0456
_diffrn_reflns_av_unetI/netI 0.0333
_diffrn_reflns_Laue_measured_fraction_full 0.998
_diffrn_reflns_Laue_measured_fraction_max 0.998
_diffrn_reflns_limit_h_max 14
_diffrn_reflns_limit_h_min -14
_diffrn_reflns_limit_k_max 19
_diffrn_reflns_limit_k_min -19
_diffrn_reflns_limit_l_max 20
_diffrn_reflns_limit_l_min -20
_diffrn_reflns_number 28867
_diffrn_reflns_point_group_measured_fraction_full 0.998
_diffrn_reflns_point_group_measured_fraction_max 0.998
_diffrn_reflns_theta_full 25.242
_diffrn_reflns_theta_max 27.895
_diffrn_reflns_theta_min 2.361
_exptl_absorpt_coefficient_mu 3.111
_exptl_absorpt_correction_T_max 1.0000
_exptl_absorpt_correction_T_min 0.8431
_exptl_absorpt_correction_type multi-scan
_exptl_absorpt_process_details crystalclear
_exptl_crystal_colour yellow
_exptl_crystal_colour_primary yellow
_exptl_crystal_density_diffrn 1.660
_exptl_crystal_description block
_exptl_crystal_F_000 1212
_exptl_crystal_size_max 0.16
_exptl_crystal_size_mid 0.14
_exptl_crystal_size_min 0.12
_refine_diff_density_max 1.170
_refine_diff_density_min -1.466
_refine_diff_density_rms 0.135
_refine_ls_extinction_method none
_refine_ls_goodness_of_fit_ref 1.101
_refine_ls_hydrogen_treatment constr
_refine_ls_matrix_type full
_refine_ls_number_parameters 303
_refine_ls_number_reflns 5815
_refine_ls_number_restraints 0
_refine_ls_restrained_S_all 1.101
_refine_ls_R_factor_all 0.0325
_refine_ls_R_factor_gt 0.0273
_refine_ls_shift/su_max 0.001
_refine_ls_shift/su_mean 0.000
_refine_ls_structure_factor_coef Fsqd
_refine_ls_weighting_details 'w=1/[\s^2^(Fo^2^)+(0.0358P)^2^] where P=(Fo^2^+2Fc^2^)/3'
_refine_ls_weighting_scheme calc
_refine_ls_wR_factor_gt 0.0630
_refine_ls_wR_factor_ref 0.0655
_reflns_Friedel_coverage 0.000
_reflns_number_gt 5018
_reflns_number_total 5815
_reflns_threshold_expression 'I > 2\s(I)'
_cod_data_source_file d0nj03837g2.cif
_cod_data_source_block shelxl
_cod_depositor_comments 'Adding full bibliography for 7060053--7060059.cif.'
_cod_database_code 7060053
_shelx_shelxl_version_number 2018/3
_shelx_space_group_comment
;
The symmetry employed for this shelxl refinement is uniquely defined
by the following loop, which should always be used as a source of
symmetry information in preference to the above space-group names.
They are only intended as comments.
;
_shelx_estimated_absorpt_t_max 0.707
_shelx_estimated_absorpt_t_min 0.636
_olex2_refinement_description
;
1. Fixed Uiso
 At 1.2 times of:
  All C(H) groups
 At 1.5 times of:
  All C(H,H,H) groups, All O(H) groups, All O(H,H) groups
2.a Riding coordinates:
 O6(H6A,H6B), O7(H7A)
2.b Ternary CH refined with riding coordinates:
 C21(H21)
2.c Aromatic/amide H refined with riding coordinates:
 C1(H1), C2(H2), C3(H3), C4(H4), C7(H7), C9(H9), C10(H10), C11(H11), C17(H17)
2.d Idealised Me refined as rotating group:
 C14(H14A,H14B,H14C), C15(H15A,H15B,H15C), C19(H19A,H19B,H19C), C20(H20A,H20B,
 H20C), C22(H22A,H22B,H22C)
;
_olex2_submission_special_instructions 'No special instructions were received'

loop_
_space_group_symop_operation_xyz
'x, y, z'
'-x+1/2, y+1/2, -z+1/2'
'-x, -y, -z'
'x-1/2, -y-1/2, z-1/2'

loop_
_atom_site_label
_atom_site_type_symbol
_atom_site_fract_x
_atom_site_fract_y
_atom_site_fract_z
_atom_site_U_iso_or_equiv
_atom_site_adp_type
_atom_site_occupancy
_atom_site_site_symmetry_order
_atom_site_calc_flag
_atom_site_refinement_flags_posn
_atom_site_refinement_flags_adp
_atom_site_refinement_flags_occupancy
_atom_site_disorder_assembly
_atom_site_disorder_group
Dy1 Dy 0.65640(2) 0.43750(2) 0.07340(2) 0.01078(5) Uani 1 1 d . . . . .
O1 O 0.56612(17) 0.57068(11) -0.00635(13) 0.0135(4) Uani 1 1 d . . . . .
O2 O 0.81817(17) 0.45555(12) 0.20632(12) 0.0141(4) Uani 1 1 d . . . . .
O3 O 0.96063(19) 0.38134(14) 0.35908(13) 0.0245(5) Uani 1 1 d . . . . .
O4 O 0.62863(18) 0.39934(13) -0.08091(13) 0.0183(4) Uani 1 1 d . . . . .
O5 O 0.79667(18) 0.32320(12) 0.07345(12) 0.0174(4) Uani 1 1 d . . . . .
O6 O 0.57012(19) 0.50060(14) 0.17879(13) 0.0247(5) Uani 1 1 d . . . . .
H6A H 0.508926 0.537658 0.162403 0.037 Uiso 1 1 d R U . . .
H6B H 0.613186 0.508888 0.234503 0.037 Uiso 1 1 d R U . . .
N1 N 0.4435(2) 0.69960(14) -0.11916(14) 0.0148(4) Uani 1 1 d . . . . .
N2 N 0.7574(2) 0.61804(15) -0.01551(15) 0.0154(5) Uani 1 1 d . . . . .
N3 N 0.8037(2) 0.54665(15) 0.04778(15) 0.0137(4) Uani 1 1 d . . . . .
C1 C 0.3782(3) 0.76825(18) -0.17056(18) 0.0178(5) Uani 1 1 d . . . . .
H1 H 0.289646 0.769746 -0.184469 0.021 Uiso 1 1 calc R U . . .
C2 C 0.4339(3) 0.83701(18) -0.2042(2) 0.0214(6) Uani 1 1 d . . . . .
H2 H 0.384799 0.884449 -0.240531 0.026 Uiso 1 1 calc R U . . .
C3 C 0.5629(3) 0.83462(19) -0.1835(2) 0.0244(6) Uani 1 1 d . . . . .
H3 H 0.603840 0.880953 -0.205337 0.029 Uiso 1 1 calc R U . . .
C4 C 0.6320(3) 0.76459(19) -0.13104(19) 0.0206(6) Uani 1 1 d . . . . .
H4 H 0.720513 0.761444 -0.117066 0.025 Uiso 1 1 calc R U . . .
C5 C 0.5688(2) 0.69841(17) -0.09891(17) 0.0135(5) Uani 1 1 d . . . . .
C6 C 0.6362(2) 0.62357(17) -0.03692(16) 0.0127(5) Uani 1 1 d . . . . .
C7 C 0.9252(3) 0.54135(18) 0.07989(18) 0.0151(5) Uani 1 1 d . . . . .
H7 H 0.971806 0.577629 0.052270 0.018 Uiso 1 1 calc R U . . .
C8 C 0.9942(2) 0.48320(17) 0.15559(17) 0.0140(5) Uani 1 1 d . . . . .
C9 C 1.1239(3) 0.47080(19) 0.17225(19) 0.0177(5) Uani 1 1 d . . . . .
H9 H 1.160068 0.493791 0.129779 0.021 Uiso 1 1 calc R U . . .
C10 C 1.1983(3) 0.42601(19) 0.2489(2) 0.0226(6) Uani 1 1 d . . . . .
H10 H 1.284656 0.415749 0.258193 0.027 Uiso 1 1 calc R U . . .
C11 C 1.1458(3) 0.3953(2) 0.3139(2) 0.0214(6) Uani 1 1 d . . . . .
H11 H 1.197954 0.366531 0.368239 0.026 Uiso 1 1 calc R U . . .
C12 C 1.0197(3) 0.40668(19) 0.29926(19) 0.0174(5) Uani 1 1 d . . . . .
C13 C 0.9376(2) 0.44806(16) 0.21759(18) 0.0133(5) Uani 1 1 d . . . . .
C14 C 1.0373(3) 0.3480(2) 0.4462(2) 0.0339(8) Uani 1 1 d . . . . .
H14A H 1.078273 0.291634 0.438145 0.051 Uiso 1 1 calc R U . . .
H14B H 0.984999 0.336187 0.483887 0.051 Uiso 1 1 calc R U . . .
H14C H 1.101521 0.393206 0.476466 0.051 Uiso 1 1 calc R U . . .
C15 C 0.6390(3) 0.3528(2) -0.22421(19) 0.0267(7) Uani 1 1 d . . . . .
H15A H 0.556086 0.323794 -0.243446 0.040 Uiso 1 1 calc R U . . .
H15B H 0.695223 0.318091 -0.247808 0.040 Uiso 1 1 calc R U . . .
H15C H 0.630670 0.414751 -0.248376 0.040 Uiso 1 1 calc R U . . .
C16 C 0.6927(3) 0.35555(18) -0.12111(18) 0.0163(5) Uani 1 1 d . . . . .
C17 C 0.8042(3) 0.31028(19) -0.07613(18) 0.0178(5) Uani 1 1 d . . . . .
H17 H 0.851420 0.287597 -0.111616 0.021 Uiso 1 1 calc R U . . .
C18 C 0.8511(3) 0.29603(18) 0.01889(19) 0.0176(6) Uani 1 1 d . . . . .
C19 C 0.9722(3) 0.2448(2) 0.0606(2) 0.0286(7) Uani 1 1 d . . . . .
H19A H 1.033714 0.283757 0.104846 0.043 Uiso 1 1 calc R U . . .
H19B H 1.004889 0.226651 0.012375 0.043 Uiso 1 1 calc R U . . .
H19C H 0.956762 0.190728 0.091867 0.043 Uiso 1 1 calc R U . . .
O7 O 0.76732(19) 0.99862(15) 0.14665(13) 0.0260(5) Uani 1 1 d . . . . .
H7A H 0.708814 0.969052 0.156559 0.039 Uiso 1 1 d R U . . .
C20 C 0.8224(4) 0.8445(2) 0.1195(3) 0.0380(8) Uani 1 1 d . . . . .
H20A H 0.906110 0.849109 0.166328 0.057 Uiso 1 1 calc R U . . .
H20B H 0.825607 0.802816 0.071253 0.057 Uiso 1 1 calc R U . . .
H20C H 0.762644 0.821487 0.147483 0.057 Uiso 1 1 calc R U . . .
C21 C 0.7807(3) 0.93666(19) 0.0789(2) 0.0252(7) Uani 1 1 d . . . . .
H21 H 0.697669 0.930547 0.028732 0.030 Uiso 1 1 calc R U . . .
C22 C 0.8737(4) 0.9799(3) 0.0403(3) 0.0412(9) Uani 1 1 d . . . . .
H22A H 0.842577 1.039591 0.014960 0.062 Uiso 1 1 calc R U . . .
H22B H 0.883337 0.941197 -0.008207 0.062 Uiso 1 1 calc R U . . .
H22C H 0.955320 0.986697 0.089114 0.062 Uiso 1 1 calc R U . . .

loop_
_atom_site_aniso_label
_atom_site_aniso_U_11
_atom_site_aniso_U_22
_atom_site_aniso_U_33
_atom_site_aniso_U_23
_atom_site_aniso_U_13
_atom_site_aniso_U_12
Dy1 0.01137(7) 0.00959(8) 0.01085(7) 0.00110(4) 0.00309(5) -0.00033(4)
O1 0.0122(9) 0.0133(9) 0.0144(9) 0.0034(7) 0.0037(7) -0.0009(7)
O2 0.0122(9) 0.0174(9) 0.0130(9) 0.0004(7) 0.0044(7) -0.0003(7)
O3 0.0195(10) 0.0356(13) 0.0182(10) 0.0117(9) 0.0061(8) 0.0043(9)
O4 0.0198(10) 0.0188(10) 0.0158(9) -0.0010(8) 0.0054(8) 0.0051(8)
O5 0.0191(10) 0.0153(10) 0.0179(9) -0.0005(8) 0.0063(8) 0.0036(8)
O6 0.0215(10) 0.0345(13) 0.0152(10) -0.0027(9) 0.0025(8) 0.0131(9)
N1 0.0168(11) 0.0135(11) 0.0144(10) 0.0018(9) 0.0055(9) 0.0004(9)
N2 0.0165(11) 0.0137(11) 0.0165(11) 0.0059(9) 0.0064(9) 0.0015(9)
N3 0.0145(11) 0.0127(11) 0.0129(11) 0.0028(8) 0.0034(9) 0.0010(9)
C1 0.0172(13) 0.0179(14) 0.0170(13) 0.0040(11) 0.0042(11) 0.0021(11)
C2 0.0241(15) 0.0146(14) 0.0253(15) 0.0076(11) 0.0083(12) 0.0037(11)
C3 0.0247(15) 0.0179(15) 0.0312(16) 0.0126(12) 0.0105(13) -0.0007(12)
C4 0.0168(13) 0.0206(15) 0.0247(14) 0.0093(12) 0.0074(12) 0.0016(11)
C5 0.0152(12) 0.0136(13) 0.0126(11) 0.0020(10) 0.0058(10) 0.0008(10)
C6 0.0165(13) 0.0114(12) 0.0099(11) -0.0007(9) 0.0041(10) -0.0011(10)
C7 0.0176(13) 0.0126(13) 0.0162(13) 0.0016(10) 0.0071(11) 0.0002(10)
C8 0.0141(12) 0.0128(13) 0.0144(12) -0.0016(10) 0.0041(10) -0.0016(10)
C9 0.0177(14) 0.0173(14) 0.0199(14) 0.0010(11) 0.0087(11) 0.0004(11)
C10 0.0147(14) 0.0260(16) 0.0263(16) 0.0029(12) 0.0058(12) 0.0061(11)
C11 0.0169(14) 0.0240(16) 0.0209(14) 0.0040(12) 0.0032(11) 0.0034(12)
C12 0.0170(13) 0.0177(13) 0.0182(13) 0.0020(11) 0.0070(11) 0.0008(11)
C13 0.0139(13) 0.0107(12) 0.0144(12) -0.0032(9) 0.0036(10) 0.0002(9)
C14 0.0309(18) 0.048(2) 0.0241(16) 0.0177(15) 0.0114(14) 0.0177(16)
C15 0.0245(16) 0.0386(18) 0.0159(14) -0.0031(13) 0.0054(12) 0.0041(13)
C16 0.0185(13) 0.0137(13) 0.0171(13) -0.0031(10) 0.0067(11) -0.0031(10)
C17 0.0165(13) 0.0190(14) 0.0204(13) -0.0016(11) 0.0096(11) 0.0008(11)
C18 0.0155(13) 0.0119(13) 0.0258(14) -0.0018(11) 0.0077(11) 0.0003(10)
C19 0.0282(17) 0.0283(17) 0.0279(16) 0.0023(13) 0.0077(13) 0.0134(13)
O7 0.0257(11) 0.0337(12) 0.0201(10) -0.0012(9) 0.0096(9) -0.0060(9)
C20 0.042(2) 0.036(2) 0.040(2) 0.0018(16) 0.0191(17) 0.0032(16)
C21 0.0259(16) 0.0339(18) 0.0173(14) -0.0016(12) 0.0094(13) -0.0052(12)
C22 0.044(2) 0.051(2) 0.038(2) -0.0019(17) 0.0267(18) -0.0095(18)

loop_
_atom_type_symbol
_atom_type_description
_atom_type_scat_dispersion_real
_atom_type_scat_dispersion_imag
_atom_type_scat_source
C C 0.0033 0.0016 'International Tables Vol C Tables 4.2.6.8 and 6.1.1.4'
H H 0.0000 0.0000 'International Tables Vol C Tables 4.2.6.8 and 6.1.1.4'
Dy Dy -0.1892 4.4098 'International Tables Vol C Tables 4.2.6.8 and 6.1.1.4'
N N 0.0061 0.0033 'International Tables Vol C Tables 4.2.6.8 and 6.1.1.4'
O O 0.0106 0.0060 'International Tables Vol C Tables 4.2.6.8 and 6.1.1.4'

loop_
_geom_angle_atom_site_label_1
_geom_angle_atom_site_label_2
_geom_angle_atom_site_label_3
_geom_angle
_geom_angle_site_symmetry_1
_geom_angle_site_symmetry_3
_geom_angle_publ_flag
O1 Dy1 Dy1 33.34(4) 3_665 3_665 ?
O1 Dy1 Dy1 33.59(4) . 3_665 ?
O1 Dy1 O1 66.93(7) . 3_665 ?
O1 Dy1 O4 77.85(7) 3_665 . ?
O1 Dy1 O4 77.44(7) . . ?
O1 Dy1 O6 80.18(7) . . ?
O1 Dy1 N1 64.88(7) 3_665 3_665 ?
O1 Dy1 N1 131.06(7) . 3_665 ?
O1 Dy1 N3 64.12(7) . . ?
O1 Dy1 N3 129.84(7) 3_665 . ?
O2 Dy1 Dy1 139.39(5) . 3_665 ?
O2 Dy1 O1 116.89(6) . . ?
O2 Dy1 O1 144.41(7) . 3_665 ?
O2 Dy1 O4 137.49(7) . . ?
O2 Dy1 O5 75.18(7) . . ?
O2 Dy1 O6 73.58(7) . . ?
O2 Dy1 N1 97.88(7) . 3_665 ?
O2 Dy1 N3 71.76(7) . . ?
O4 Dy1 Dy1 75.14(5) . 3_665 ?
O4 Dy1 N1 100.13(7) . 3_665 ?
O4 Dy1 N3 81.65(7) . . ?
O5 Dy1 Dy1 144.94(5) . 3_665 ?
O5 Dy1 O1 125.91(6) . 3_665 ?
O5 Dy1 O1 141.24(7) . . ?
O5 Dy1 O4 71.51(7) . . ?
O5 Dy1 O6 136.98(7) . . ?
O5 Dy1 N1 77.88(7) . 3_665 ?
O5 Dy1 N3 88.55(7) . . ?
O6 Dy1 Dy1 73.54(5) . 3_665 ?
O6 Dy1 O1 72.43(7) . 3_665 ?
O6 Dy1 O4 147.99(7) . . ?
O6 Dy1 N1 77.92(7) . 3_665 ?
O6 Dy1 N3 108.58(8) . . ?
N1 Dy1 Dy1 97.88(5) 3_665 3_665 ?
N3 Dy1 Dy1 97.15(5) . 3_665 ?
N3 Dy1 N1 164.82(7) . 3_665 ?
Dy1 O1 Dy1 113.07(7) . 3_665 ?
C6 O1 Dy1 118.58(16) . . ?
C6 O1 Dy1 123.51(15) . 3_665 ?
C13 O2 Dy1 126.20(16) . . ?
C12 O3 C14 117.4(2) . . ?
C16 O4 Dy1 135.14(17) . . ?
C18 O5 Dy1 135.84(18) . . ?
Dy1 O6 H6A 122.1 . . ?
Dy1 O6 H6B 122.4 . . ?
H6A O6 H6B 109.9 . . ?
C1 N1 Dy1 124.08(18) . 3_665 ?
C5 N1 Dy1 117.37(17) . 3_665 ?
C5 N1 C1 118.1(2) . . ?
C6 N2 N3 109.4(2) . . ?
N2 N3 Dy1 119.53(16) . . ?
C7 N3 Dy1 126.17(18) . . ?
C7 N3 N2 113.9(2) . . ?
N1 C1 H1 118.4 . . ?
N1 C1 C2 123.1(3) . . ?
C2 C1 H1 118.4 . . ?
C1 C2 H2 120.9 . . ?
C3 C2 C1 118.2(3) . . ?
C3 C2 H2 120.9 . . ?
C2 C3 H3 120.1 . . ?
C4 C3 C2 119.7(3) . . ?
C4 C3 H3 120.1 . . ?
C3 C4 H4 120.8 . . ?
C3 C4 C5 118.5(3) . . ?
C5 C4 H4 120.8 . . ?
N1 C5 C4 122.3(2) . . ?
N1 C5 C6 115.3(2) . . ?
C4 C5 C6 122.4(2) . . ?
O1 C6 C5 115.8(2) . . ?
N2 C6 O1 125.9(2) . . ?
N2 C6 C5 118.3(2) . . ?
N3 C7 H7 118.1 . . ?
N3 C7 C8 123.7(2) . . ?
C8 C7 H7 118.1 . . ?
C9 C8 C7 117.6(2) . . ?
C9 C8 C13 120.5(2) . . ?
C13 C8 C7 121.5(2) . . ?
C8 C9 H9 119.6 . . ?
C10 C9 C8 120.9(3) . . ?
C10 C9 H9 119.6 . . ?
C9 C10 H10 120.2 . . ?
C9 C10 C11 119.6(3) . . ?
C11 C10 H10 120.2 . . ?
C10 C11 H11 119.7 . . ?
C12 C11 C10 120.6(3) . . ?
C12 C11 H11 119.7 . . ?
O3 C12 C11 125.0(3) . . ?
O3 C12 C13 113.6(2) . . ?
C11 C12 C13 121.4(3) . . ?
O2 C13 C8 124.2(2) . . ?
O2 C13 C12 119.0(2) . . ?
C8 C13 C12 116.8(2) . . ?
O3 C14 H14A 109.5 . . ?
O3 C14 H14B 109.5 . . ?
O3 C14 H14C 109.5 . . ?
H14A C14 H14B 109.5 . . ?
H14A C14 H14C 109.5 . . ?
H14B C14 H14C 109.5 . . ?
H15A C15 H15B 109.5 . . ?
H15A C15 H15C 109.5 . . ?
H15B C15 H15C 109.5 . . ?
C16 C15 H15A 109.5 . . ?
C16 C15 H15B 109.5 . . ?
C16 C15 H15C 109.5 . . ?
O4 C16 C15 116.2(2) . . ?
O4 C16 C17 124.4(2) . . ?
C17 C16 C15 119.4(2) . . ?
C16 C17 H17 118.1 . . ?
C16 C17 C18 123.7(2) . . ?
C18 C17 H17 118.1 . . ?
O5 C18 C17 124.0(3) . . ?
O5 C18 C19 116.6(3) . . ?
C17 C18 C19 119.4(3) . . ?
C18 C19 H19A 109.5 . . ?
C18 C19 H19B 109.5 . . ?
C18 C19 H19C 109.5 . . ?
H19A C19 H19B 109.5 . . ?
H19A C19 H19C 109.5 . . ?
H19B C19 H19C 109.5 . . ?
C21 O7 H7A 95.1 . . ?
H20A C20 H20B 109.5 . . ?
H20A C20 H20C 109.5 . . ?
H20B C20 H20C 109.5 . . ?
C21 C20 H20A 109.5 . . ?
C21 C20 H20B 109.5 . . ?
C21 C20 H20C 109.5 . . ?
O7 C21 C20 111.3(3) . . ?
O7 C21 H21 108.8 . . ?
O7 C21 C22 106.4(3) . . ?
C20 C21 H21 108.8 . . ?
C20 C21 C22 112.6(3) . . ?
C22 C21 H21 108.8 . . ?
C21 C22 H22A 109.5 . . ?
C21 C22 H22B 109.5 . . ?
C21 C22 H22C 109.5 . . ?
H22A C22 H22B 109.5 . . ?
H22A C22 H22C 109.5 . . ?
H22B C22 H22C 109.5 . . ?

loop_
_geom_bond_atom_site_label_1
_geom_bond_atom_site_label_2
_geom_bond_distance
_geom_bond_site_symmetry_2
_geom_bond_publ_flag
Dy1 Dy1 3.9522(12) 3_665 ?
Dy1 O1 2.3610(17) . ?
Dy1 O1 2.377(2) 3_665 ?
Dy1 O2 2.260(2) . ?
Dy1 O4 2.3773(19) . ?
Dy1 O5 2.3149(18) . ?
Dy1 O6 2.364(2) . ?
Dy1 N1 2.534(2) 3_665 ?
Dy1 N3 2.445(2) . ?
O1 C6 1.311(3) . ?
O2 C13 1.306(3) . ?
O3 C12 1.368(3) . ?
O3 C14 1.423(3) . ?
O4 C16 1.281(3) . ?
O5 C18 1.271(3) . ?
O6 H6A 0.8500 . ?
O6 H6B 0.8451 . ?
N1 C1 1.344(3) . ?
N1 C5 1.343(3) . ?
N2 N3 1.414(3) . ?
N2 C6 1.299(3) . ?
N3 C7 1.295(4) . ?
C1 H1 0.9500 . ?
C1 C2 1.387(4) . ?
C2 H2 0.9500 . ?
C2 C3 1.384(4) . ?
C3 H3 0.9500 . ?
C3 C4 1.382(4) . ?
C4 H4 0.9500 . ?
C4 C5 1.399(4) . ?
C5 C6 1.492(4) . ?
C7 H7 0.9500 . ?
C7 C8 1.450(4) . ?
C8 C9 1.411(4) . ?
C8 C13 1.424(4) . ?
C9 H9 0.9500 . ?
C9 C10 1.372(4) . ?
C10 H10 0.9500 . ?
C10 C11 1.408(4) . ?
C11 H11 0.9500 . ?
C11 C12 1.377(4) . ?
C12 C13 1.429(4) . ?
C14 H14A 0.9800 . ?
C14 H14B 0.9800 . ?
C14 H14C 0.9800 . ?
C15 H15A 0.9800 . ?
C15 H15B 0.9800 . ?
C15 H15C 0.9800 . ?
C15 C16 1.508(4) . ?
C16 C17 1.386(4) . ?
C17 H17 0.9500 . ?
C17 C18 1.404(4) . ?
C18 C19 1.503(4) . ?
C19 H19A 0.9800 . ?
C19 H19B 0.9800 . ?
C19 H19C 0.9800 . ?
O7 H7A 0.8493 . ?
O7 C21 1.440(4) . ?
C20 H20A 0.9800 . ?
C20 H20B 0.9800 . ?
C20 H20C 0.9800 . ?
C20 C21 1.505(4) . ?
C21 H21 1.0000 . ?
C21 C22 1.518(4) . ?
C22 H22A 0.9800 . ?
C22 H22B 0.9800 . ?
C22 H22C 0.9800 . ?

loop_
_geom_torsion_atom_site_label_1
_geom_torsion_atom_site_label_2
_geom_torsion_atom_site_label_3
_geom_torsion_atom_site_label_4
_geom_torsion
_geom_torsion_site_symmetry_1
_geom_torsion_site_symmetry_2
_geom_torsion_site_symmetry_3
_geom_torsion_site_symmetry_4
_geom_torsion_publ_flag
Dy1 O1 C6 N2 -11.7(3) . . . . ?
Dy1 O1 C6 N2 -165.3(2) 3_665 . . . ?
Dy1 O1 C6 C5 17.2(3) 3_665 . . . ?
Dy1 O1 C6 C5 170.79(16) . . . . ?
Dy1 O2 C13 C8 42.0(3) . . . . ?
Dy1 O2 C13 C12 -141.7(2) . . . . ?
Dy1 O4 C16 C15 -176.81(19) . . . . ?
Dy1 O4 C16 C17 4.6(4) . . . . ?
Dy1 O5 C18 C17 -25.0(4) . . . . ?
Dy1 O5 C18 C19 155.8(2) . . . . ?
Dy1 N1 C1 C2 -171.8(2) 3_665 . . . ?
Dy1 N1 C5 C4 171.6(2) 3_665 . . . ?
Dy1 N1 C5 C6 -10.6(3) 3_665 . . . ?
Dy1 N3 C7 C8 -17.2(4) . . . . ?
O3 C12 C13 O2 -1.8(4) . . . . ?
O3 C12 C13 C8 174.8(2) . . . . ?
O4 C16 C17 C18 9.4(4) . . . . ?
N1 C1 C2 C3 -0.2(4) . . . . ?
N1 C5 C6 O1 -3.0(3) . . . . ?
N1 C5 C6 N2 179.2(2) . . . . ?
N2 N3 C7 C8 170.1(2) . . . . ?
N3 N2 C6 O1 -1.1(4) . . . . ?
N3 N2 C6 C5 176.4(2) . . . . ?
N3 C7 C8 C9 168.1(3) . . . . ?
N3 C7 C8 C13 -19.0(4) . . . . ?
C1 N1 C5 C4 -1.4(4) . . . . ?
C1 N1 C5 C6 176.4(2) . . . . ?
C1 C2 C3 C4 0.4(4) . . . . ?
C2 C3 C4 C5 -1.0(4) . . . . ?
C3 C4 C5 N1 1.6(4) . . . . ?
C3 C4 C5 C6 -176.0(3) . . . . ?
C4 C5 C6 O1 174.7(2) . . . . ?
C4 C5 C6 N2 -3.0(4) . . . . ?
C5 N1 C1 C2 0.7(4) . . . . ?
C6 N2 N3 Dy1 13.0(3) . . . . ?
C6 N2 N3 C7 -173.8(2) . . . . ?
C7 C8 C9 C10 172.0(3) . . . . ?
C7 C8 C13 O2 8.3(4) . . . . ?
C7 C8 C13 C12 -168.1(2) . . . . ?
C8 C9 C10 C11 -2.7(4) . . . . ?
C9 C8 C13 O2 -179.0(2) . . . . ?
C9 C8 C13 C12 4.6(4) . . . . ?
C9 C10 C11 C12 2.6(5) . . . . ?
C10 C11 C12 O3 -178.3(3) . . . . ?
C10 C11 C12 C13 1.2(4) . . . . ?
C11 C12 C13 O2 178.6(3) . . . . ?
C11 C12 C13 C8 -4.7(4) . . . . ?
C13 C8 C9 C10 -1.0(4) . . . . ?
C14 O3 C12 C11 5.7(4) . . . . ?
C14 O3 C12 C13 -173.8(3) . . . . ?
C15 C16 C17 C18 -169.1(3) . . . . ?
C16 C17 C18 O5 -0.1(4) . . . . ?
C16 C17 C18 C19 179.1(3) . . . . ?
